data_7044959
loop_
_publ_author_name
'Blackaby, William J. M.'
'Sabater, Sara'
'Poulten, Rebecca C.'
'Page, Michael J.'
'Folli, Andrea'
'Krewald, Vera'
'Mahon, Mary F.'
'Murphy, Damien M.'
'Richards, Emma'
'Whittlesey, Michael K.'

_publ_section_title
;
 Mono- and dinuclear Ni(i) products formed upon bromide abstraction from
 the Ni(i) ring-expanded NHC complex [Ni(6-Mes)(PPh<sub>3</sub>)Br].
;
_journal_issue 3
_journal_name_full 'Dalton transactions (Cambridge, England : 2003)'
_journal_page_first 769
_journal_page_last 782
_journal_paper_doi 10.1039/c7dt04187j
_journal_volume 47
_journal_year 2018
_chemical_formula_moiety 'C44 H51 N2 Ni O P, F6 P'
_chemical_formula_sum 'C44 H51 F6 N2 Ni O P2'
_chemical_formula_weight 858.52
_space_group_crystal_system monoclinic
_space_group_IT_number 4
_space_group_name_Hall 'P 2yb'
_space_group_name_H-M_alt 'P 1 21 1'
_symmetry_space_group_name_Hall 'P 2yb'
_symmetry_space_group_name_H-M 'P 1 21 1'
_atom_sites_solution_hydrogens geom
_atom_sites_solution_primary direct
_audit_creation_date 2017-10-03
_audit_creation_method
;
Olex2 1.2
(compiled 2017.08.10 svn.r3458 for OlexSys, GUI svn.r5381)
;
_audit_update_record
;
2017-10-07 deposited with the CCDC.
2017-12-04 downloaded from the CCDC.
;
_cell_angle_alpha 90
_cell_angle_beta 104.368(1)
_cell_angle_gamma 90
_cell_formula_units_Z 2
_cell_length_a 11.4270(2)
_cell_length_b 14.7000(3)
_cell_length_c 12.8660(3)
_cell_measurement_reflns_used 27274
_cell_measurement_temperature 150.00(10)
_cell_measurement_theta_max 27.485
_cell_measurement_theta_min 2.910
_cell_volume 2093.59(8)
_computing_cell_refinement 'HKL Scalepack (Otwinowski & Minor 1997)'
_computing_data_collection 'Collect (Bruker AXS BV, 1997-2004)'
_computing_data_reduction 'Denzo & Scalepack (Otwinowski & Minor, 1997)'
_computing_molecular_graphics 'Olex2 (Dolomanov et al., 2009)'
_computing_publication_material 'Olex2 (Dolomanov et al., 2009)'
_computing_structure_refinement 'ShelXL (Sheldrick, 2015)'
_computing_structure_solution 'ShelXS (Sheldrick, 2008)'
_diffrn_ambient_temperature 150.00(10)
_diffrn_measured_fraction_theta_full 0.991
_diffrn_measured_fraction_theta_max 0.986
_diffrn_measurement_device_type '95mm CCD camera on \k-goniostat'
_diffrn_measurement_method CCD
_diffrn_radiation_type MoK\a
_diffrn_radiation_wavelength 0.71073
_diffrn_reflns_av_R_equivalents 0.0342
_diffrn_reflns_av_unetI/netI 0.0335
_diffrn_reflns_Laue_measured_fraction_full 0.991
_diffrn_reflns_Laue_measured_fraction_max 0.986
_diffrn_reflns_limit_h_max 14
_diffrn_reflns_limit_h_min -14
_diffrn_reflns_limit_k_max 18
_diffrn_reflns_limit_k_min -19
_diffrn_reflns_limit_l_max 16
_diffrn_reflns_limit_l_min -16
_diffrn_reflns_number 31031
_diffrn_reflns_point_group_measured_fraction_full 0.992
_diffrn_reflns_point_group_measured_fraction_max 0.987
_diffrn_reflns_theta_full 25.242
_diffrn_reflns_theta_max 27.593
_diffrn_reflns_theta_min 4.334
_exptl_absorpt_coefficient_mu 0.603
_exptl_absorpt_correction_T_max 0.836
_exptl_absorpt_correction_T_min 0.804
_exptl_absorpt_correction_type multi-scan
_exptl_absorpt_process_details
;
multi-scan from symmetry-related measurements
 Sortav (Blessing 1995)
;
_exptl_crystal_colour pale-yellow
_exptl_crystal_density_diffrn 1.362
_exptl_crystal_density_method 'not measured'
_exptl_crystal_description block
_exptl_crystal_F_000 898
_exptl_crystal_size_max 0.4
_exptl_crystal_size_mid 0.3
_exptl_crystal_size_min 0.2
_refine_diff_density_max 0.391
_refine_diff_density_min -0.271
_refine_diff_density_rms 0.046
_refine_ls_abs_structure_details
;
 Refined as an inversion twin.
;
_refine_ls_abs_structure_Flack 0.102(11)
_refine_ls_extinction_coef 0.0098(17)
_refine_ls_extinction_expression Fc^*^=kFc[1+0.001xFc^2^\l^3^/sin(2\q)]^-1/4^
_refine_ls_extinction_method SHELXL
_refine_ls_goodness_of_fit_ref 1.013
_refine_ls_hydrogen_treatment constr
_refine_ls_matrix_type full
_refine_ls_number_parameters 513
_refine_ls_number_reflns 9369
_refine_ls_number_restraints 1
_refine_ls_restrained_S_all 1.013
_refine_ls_R_factor_all 0.0388
_refine_ls_R_factor_gt 0.0324
_refine_ls_shift/su_max 0.001
_refine_ls_shift/su_mean 0.000
_refine_ls_structure_factor_coef Fsqd
_refine_ls_weighting_details 'w=1/[\s^2^(Fo^2^)+(0.0451P)^2^+0.5398P] where P=(Fo^2^+2Fc^2^)/3'
_refine_ls_weighting_scheme calc
_refine_ls_wR_factor_gt 0.0779
_refine_ls_wR_factor_ref 0.0815
_reflns_Friedel_coverage 0.927
_reflns_Friedel_fraction_full 0.994
_reflns_Friedel_fraction_max 0.988
_reflns_number_gt 8514
_reflns_number_total 9369
_reflns_threshold_expression 'I > 2\s(I)'
_cod_data_source_file c7dt04187j2.cif
_cod_data_source_block h13mkw10
_cod_depositor_comments 'Adding full bibliography for 7044955--7044965.cif.'
_cod_database_code 7044959
_shelxl_version_number 2014-3
_shelx_space_group_comment
;
The symmetry employed for this shelxl refinement is uniquely defined
by the following loop, which should always be used as a source of
symmetry information in preference to the above space-group names.
They are only intended as comments.
;
_shelx_estimated_absorpt_t_max 0.889
_shelx_estimated_absorpt_t_min 0.795
_olex2_refinement_description
;
1. Twinned data refinement
 Scales: 0.898(11)
 0.102(11)
2. Fixed Uiso
 At 1.2 times of:
  All C(H) groups, All C(H,H) groups
 At 1.5 times of:
  All C(H,H,H) groups
3.a Secondary CH2 refined with riding coordinates:
 C3(H3A,H3B), C4(H4A,H4B), C2(H2A,H2B), C44(H44A,H44B), C41(H41A,H41B),
 C43(H43A,H43B), C42(H42A,H42B)
3.b Aromatic/amide H refined with riding coordinates:
 C30(H30), C33(H33), C28(H28), C40(H40), C34(H34), C24(H24), C39(H39), C9(H9),
 C36(H36), C37(H37), C7(H7), C25(H25), C31(H31), C16(H16), C38(H38), C18(H18),
 C27(H27), C32(H32), C26(H26)
3.c Idealised Me refined as rotating group:
 C20(H20A,H20B,H20C), C13(H13A,H13B,H13C), C22(H22A,H22B,H22C), C12(H12A,H12B,
 H12C), C11(H11A,H11B,H11C), C21(H21A,H21B,H21C)
;
_olex2_submission_special_instructions 'No special instructions were received'

loop_
_space_group_symop_operation_xyz
'x, y, z'
'-x, y+1/2, -z'

loop_
_atom_site_label
_atom_site_type_symbol
_atom_site_fract_x
_atom_site_fract_y
_atom_site_fract_z
_atom_site_U_iso_or_equiv
_atom_site_adp_type
_atom_site_occupancy
_atom_site_site_symmetry_order
_atom_site_calc_flag
_atom_site_refinement_flags_posn
Ni1 Ni 0.86885(3) 0.04386(2) 0.72708(3) 0.02571(11) Uani 1 1 d .
P1 P 1.00669(6) 0.05056(6) 0.63247(5) 0.02285(15) Uani 1 1 d .
P2 P 0.45672(8) 0.14327(7) 0.12158(7) 0.0361(2) Uani 1 1 d .
N1 N 0.8234(2) -0.05775(17) 0.90072(19) 0.0247(5) Uani 1 1 d .
N2 N 0.6471(2) -0.00034(18) 0.79541(19) 0.0251(5) Uani 1 1 d .
F4 F 0.4214(2) 0.08769(16) 0.01168(17) 0.0481(5) Uani 1 1 d .
F3 F 0.59492(18) 0.14255(17) 0.11900(18) 0.0488(5) Uani 1 1 d .
O1 O 0.8172(2) 0.18101(15) 0.71736(19) 0.0366(5) Uani 1 1 d .
C14 C 0.5787(2) 0.0421(2) 0.6985(2) 0.0251(5) Uani 1 1 d .
C1 C 0.7672(3) -0.00931(19) 0.8145(2) 0.0238(6) Uani 1 1 d .
C29 C 1.1096(3) -0.0458(2) 0.6460(2) 0.0251(6) Uani 1 1 d .
F1 F 0.4403(2) 0.23608(16) 0.0530(2) 0.0624(7) Uani 1 1 d .
C15 C 0.5246(3) 0.1268(2) 0.7053(2) 0.0284(6) Uani 1 1 d .
C5 C 0.9503(3) -0.0776(2) 0.9164(2) 0.0247(6) Uani 1 1 d .
C30 C 1.2333(3) -0.0381(2) 0.6554(3) 0.0303(6) Uani 1 1 d .
H30 H 1.2697 0.0202 0.6580 0.036 Uiso 1 1 calc R
C33 C 1.1290(3) -0.2090(2) 0.6477(3) 0.0321(7) Uani 1 1 d .
H33 H 1.0928 -0.2674 0.6447 0.039 Uiso 1 1 calc R
C28 C 1.1780(3) 0.1542(2) 0.7732(2) 0.0304(6) Uani 1 1 d .
H28 H 1.1835 0.1034 0.8199 0.036 Uiso 1 1 calc R
C23 C 1.1032(3) 0.1498(2) 0.6685(2) 0.0241(6) Uani 1 1 d .
C20 C 0.5495(3) 0.1782(2) 0.8098(3) 0.0355(7) Uani 1 1 d .
H20A H 0.5212 0.2411 0.7963 0.053 Uiso 1 1 calc GR
H20B H 0.6365 0.1781 0.8429 0.053 Uiso 1 1 calc GR
H20C H 0.5069 0.1489 0.8582 0.053 Uiso 1 1 calc GR
F5 F 0.3183(2) 0.1448(2) 0.1238(2) 0.0740(9) Uani 1 1 d .
C40 C 1.0239(3) 0.0509(3) 0.4175(2) 0.0291(6) Uani 1 1 d .
H40 H 1.1090 0.0496 0.4456 0.035 Uiso 1 1 calc R
C19 C 0.5602(3) -0.0041(2) 0.6007(2) 0.0291(6) Uani 1 1 d .
C6 C 1.0365(3) -0.0161(2) 0.9730(2) 0.0290(6) Uani 1 1 d .
C35 C 0.9482(2) 0.0541(2) 0.4870(2) 0.0246(6) Uani 1 1 d .
C34 C 1.0588(3) -0.1318(2) 0.6421(2) 0.0300(7) Uani 1 1 d .
H34 H 0.9745 -0.1378 0.6356 0.036 Uiso 1 1 calc R
C24 C 1.0963(3) 0.2255(2) 0.6021(3) 0.0309(7) Uani 1 1 d .
H24 H 1.0464 0.2235 0.5311 0.037 Uiso 1 1 calc R
F6 F 0.4750(2) 0.0509(3) 0.1865(2) 0.0846(9) Uani 1 1 d .
C39 C 0.9760(3) 0.0496(3) 0.3077(2) 0.0361(7) Uani 1 1 d .
H39 H 1.0282 0.0477 0.2607 0.043 Uiso 1 1 calc R
C9 C 1.1072(3) -0.1811(2) 0.9034(3) 0.0324(7) Uani 1 1 d .
H9 H 1.1316 -0.2381 0.8809 0.039 Uiso 1 1 calc R
C8 C 1.1947(3) -0.1211(2) 0.9577(3) 0.0339(7) Uani 1 1 d .
C36 C 0.8229(3) 0.0550(2) 0.4445(2) 0.0285(6) Uani 1 1 d .
H36 H 0.7703 0.0562 0.4913 0.034 Uiso 1 1 calc R
C13 C 0.8922(3) -0.2251(2) 0.8163(3) 0.0373(7) Uani 1 1 d .
H13A H 0.8428 -0.2498 0.8620 0.056 Uiso 1 1 calc GR
H13B H 0.9332 -0.2750 0.7893 0.056 Uiso 1 1 calc GR
H13C H 0.8402 -0.1924 0.7558 0.056 Uiso 1 1 calc GR
C37 C 0.7754(3) 0.0541(2) 0.3340(2) 0.0354(7) Uani 1 1 d .
H37 H 0.6903 0.0555 0.3053 0.042 Uiso 1 1 calc R
F2 F 0.4911(3) 0.2013(3) 0.2293(2) 0.0885(11) Uani 1 1 d .
C7 C 1.1574(3) -0.0384(2) 0.9911(2) 0.0344(7) Uani 1 1 d .
H7 H 1.2165 0.0039 1.0273 0.041 Uiso 1 1 calc R
C3 C 0.6501(3) -0.0460(3) 0.9782(2) 0.0323(7) Uani 1 1 d .
H3A H 0.6047 -0.0770 1.0243 0.039 Uiso 1 1 calc R
H3B H 0.6691 0.0166 1.0057 0.039 Uiso 1 1 calc R
C25 C 1.1616(4) 0.3038(2) 0.6386(3) 0.0377(8) Uani 1 1 d .
H25 H 1.1559 0.3550 0.5926 0.045 Uiso 1 1 calc R
C4 C 0.5750(3) -0.0430(2) 0.8640(2) 0.0299(6) Uani 1 1 d .
H4A H 0.5511 -0.1054 0.8384 0.036 Uiso 1 1 calc R
H4B H 0.5006 -0.0071 0.8601 0.036 Uiso 1 1 calc R
C31 C 1.3034(3) -0.1161(2) 0.6609(3) 0.0354(7) Uani 1 1 d .
H31 H 1.3876 -0.1107 0.6671 0.042 Uiso 1 1 calc R
C16 C 0.4480(3) 0.1621(2) 0.6133(3) 0.0308(7) Uani 1 1 d .
H16 H 0.4090 0.2186 0.6177 0.037 Uiso 1 1 calc R
C22 C 0.6164(3) -0.0958(2) 0.5921(3) 0.0372(7) Uani 1 1 d .
H22A H 0.7025 -0.0881 0.5958 0.056 Uiso 1 1 calc GR
H22B H 0.5763 -0.1242 0.5236 0.056 Uiso 1 1 calc GR
H22C H 0.6069 -0.1347 0.6513 0.056 Uiso 1 1 calc GR
C12 C 1.3276(3) -0.1439(3) 0.9779(3) 0.0477(9) Uani 1 1 d .
H12A H 1.3529 -0.1380 0.9108 0.072 Uiso 1 1 calc GR
H12B H 1.3412 -0.2064 1.0045 0.072 Uiso 1 1 calc GR
H12C H 1.3746 -0.1019 1.0314 0.072 Uiso 1 1 calc GR
C11 C 0.9992(3) 0.0743(3) 1.0110(3) 0.0420(8) Uani 1 1 d .
H11A H 1.0683 0.1017 1.0621 0.063 Uiso 1 1 calc GR
H11B H 0.9333 0.0647 1.0462 0.063 Uiso 1 1 calc GR
H11C H 0.9718 0.1150 0.9495 0.063 Uiso 1 1 calc GR
C38 C 0.8515(3) 0.0510(3) 0.2660(2) 0.0391(7) Uani 1 1 d .
H38 H 0.8188 0.0499 0.1905 0.047 Uiso 1 1 calc R
C17 C 0.4262(3) 0.1179(2) 0.5150(2) 0.0319(7) Uani 1 1 d .
C21 C 0.3396(3) 0.1564(3) 0.4165(3) 0.0405(8) Uani 1 1 d .
H21A H 0.3824 0.1997 0.3813 0.061 Uiso 1 1 calc GR
H21B H 0.2733 0.1876 0.4376 0.061 Uiso 1 1 calc GR
H21C H 0.3070 0.1069 0.3667 0.061 Uiso 1 1 calc GR
C2 C 0.7654(3) -0.0971(2) 0.9811(2) 0.0316(7) Uani 1 1 d .
H2A H 0.8207 -0.0925 1.0536 0.038 Uiso 1 1 calc R
H2B H 0.7473 -0.1622 0.9651 0.038 Uiso 1 1 calc R
C18 C 0.4844(3) 0.0359(3) 0.5099(2) 0.0319(6) Uani 1 1 d .
H18 H 0.4725 0.0059 0.4427 0.038 Uiso 1 1 calc R
C27 C 1.2434(3) 0.2322(2) 0.8086(3) 0.0355(7) Uani 1 1 d .
H27 H 1.2947 0.2342 0.8791 0.043 Uiso 1 1 calc R
C32 C 1.2520(3) -0.2014(2) 0.6577(3) 0.0338(7) Uani 1 1 d .
H32 H 1.3006 -0.2544 0.6622 0.041 Uiso 1 1 calc R
C44 C 0.7634(4) 0.2271(2) 0.6183(3) 0.0398(8) Uani 1 1 d .
H44A H 0.6859 0.1982 0.5817 0.048 Uiso 1 1 calc R
H44B H 0.8182 0.2258 0.5695 0.048 Uiso 1 1 calc R
C10 C 0.9849(3) -0.1605(2) 0.8808(2) 0.0287(6) Uani 1 1 d .
C41 C 0.8752(4) 0.2475(3) 0.7971(3) 0.0462(9) Uani 1 1 d .
H41A H 0.9632 0.2361 0.8206 0.055 Uiso 1 1 calc R
H41B H 0.8409 0.2449 0.8606 0.055 Uiso 1 1 calc R
C26 C 1.2351(3) 0.3073(2) 0.7423(3) 0.0372(7) Uani 1 1 d .
H26 H 1.2793 0.3609 0.7675 0.045 Uiso 1 1 calc R
C43 C 0.7435(6) 0.3232(3) 0.6503(4) 0.0703(15) Uani 1 1 d .
H43A H 0.7421 0.3662 0.5908 0.084 Uiso 1 1 calc R
H43B H 0.6671 0.3288 0.6729 0.084 Uiso 1 1 calc R
C42 C 0.8501(6) 0.3394(3) 0.7419(4) 0.0776(17) Uani 1 1 d .
H42A H 0.8317 0.3857 0.7914 0.093 Uiso 1 1 calc R
H42B H 0.9204 0.3601 0.7161 0.093 Uiso 1 1 calc R

loop_
_atom_site_aniso_label
_atom_site_aniso_U_11
_atom_site_aniso_U_22
_atom_site_aniso_U_33
_atom_site_aniso_U_23
_atom_site_aniso_U_13
_atom_site_aniso_U_12
Ni1 0.02672(19) 0.02585(19) 0.02645(18) 0.00327(18) 0.01015(13) -0.00094(17)
P1 0.0233(3) 0.0235(3) 0.0224(3) 0.0034(3) 0.0068(2) -0.0006(3)
P2 0.0257(4) 0.0467(5) 0.0352(4) -0.0084(4) 0.0061(3) -0.0005(4)
N1 0.0225(12) 0.0287(13) 0.0237(11) 0.0042(10) 0.0074(9) -0.0004(10)
N2 0.0230(12) 0.0279(13) 0.0251(12) 0.0045(10) 0.0072(9) -0.0013(10)
F4 0.0535(14) 0.0479(12) 0.0445(12) -0.0145(10) 0.0153(10) -0.0063(10)
F3 0.0286(10) 0.0570(13) 0.0606(13) 0.0057(11) 0.0106(9) 0.0048(10)
O1 0.0452(14) 0.0268(11) 0.0402(13) 0.0038(10) 0.0150(10) 0.0010(10)
C14 0.0210(12) 0.0288(13) 0.0259(12) 0.0054(15) 0.0063(9) -0.0001(14)
C1 0.0261(14) 0.0221(14) 0.0242(13) -0.0021(11) 0.0082(11) -0.0015(11)
C29 0.0274(15) 0.0255(15) 0.0220(13) 0.0020(12) 0.0057(11) -0.0011(12)
F1 0.0499(14) 0.0388(12) 0.0837(18) -0.0021(12) -0.0114(12) 0.0068(10)
C15 0.0263(15) 0.0302(16) 0.0300(15) 0.0002(12) 0.0096(12) -0.0017(12)
C5 0.0231(14) 0.0297(15) 0.0218(13) 0.0058(11) 0.0063(10) -0.0018(11)
C30 0.0271(15) 0.0267(15) 0.0362(16) 0.0006(13) 0.0062(13) -0.0026(12)
C33 0.0393(19) 0.0227(16) 0.0305(16) 0.0006(13) 0.0015(14) -0.0031(13)
C28 0.0339(16) 0.0318(16) 0.0253(14) -0.0008(12) 0.0072(12) 0.0043(13)
C23 0.0240(14) 0.0234(14) 0.0262(14) -0.0010(12) 0.0084(11) -0.0002(12)
C20 0.0351(18) 0.0369(19) 0.0344(17) -0.0051(14) 0.0086(14) 0.0045(14)
F5 0.0301(12) 0.098(2) 0.099(2) -0.0527(18) 0.0254(13) -0.0124(13)
C40 0.0316(14) 0.0272(14) 0.0290(13) 0.0011(14) 0.0083(11) 0.0033(15)
C19 0.0296(15) 0.0279(16) 0.0303(15) 0.0003(13) 0.0085(12) -0.0026(13)
C6 0.0286(15) 0.0324(16) 0.0263(14) 0.0025(12) 0.0073(12) -0.0020(13)
C35 0.0290(13) 0.0187(14) 0.0245(12) 0.0007(12) 0.0036(10) 0.0013(13)
C34 0.0280(16) 0.0294(16) 0.0296(16) 0.0033(13) 0.0014(12) -0.0037(13)
C24 0.0340(17) 0.0283(16) 0.0272(15) 0.0003(12) 0.0018(13) -0.0002(13)
F6 0.0696(17) 0.096(2) 0.0790(18) 0.0494(19) 0.0010(13) -0.0191(19)
C39 0.0537(18) 0.0293(15) 0.0275(13) 0.0014(16) 0.0141(13) 0.0058(18)
C9 0.0320(17) 0.0306(16) 0.0349(16) 0.0100(13) 0.0089(13) 0.0055(13)
C8 0.0268(16) 0.0443(19) 0.0310(16) 0.0120(14) 0.0078(12) 0.0030(14)
C36 0.0281(14) 0.0211(15) 0.0340(14) 0.0021(13) 0.0035(11) 0.0004(13)
C13 0.0363(18) 0.0257(17) 0.0487(19) -0.0010(14) 0.0080(15) -0.0022(13)
C37 0.0353(16) 0.0250(16) 0.0373(15) 0.0007(15) -0.0072(12) 0.0006(15)
F2 0.0676(18) 0.148(3) 0.0573(16) -0.0557(18) 0.0300(14) -0.0482(19)
C7 0.0301(16) 0.0428(19) 0.0284(15) 0.0046(14) 0.0039(12) -0.0080(14)
C3 0.0286(16) 0.0436(18) 0.0281(15) 0.0062(13) 0.0134(12) -0.0013(14)
C25 0.045(2) 0.0233(16) 0.0409(19) 0.0055(14) 0.0040(15) -0.0013(14)
C4 0.0230(14) 0.0376(17) 0.0312(15) 0.0059(13) 0.0107(12) -0.0023(13)
C31 0.0259(16) 0.0340(17) 0.0438(18) -0.0026(14) 0.0039(13) 0.0029(13)
C16 0.0306(16) 0.0273(16) 0.0364(16) 0.0054(13) 0.0119(13) 0.0015(12)
C22 0.0420(19) 0.0324(18) 0.0365(17) -0.0060(14) 0.0081(14) 0.0021(15)
C12 0.0267(18) 0.064(3) 0.051(2) 0.0170(19) 0.0074(15) 0.0061(17)
C11 0.0399(19) 0.043(2) 0.0415(19) -0.0132(15) 0.0072(15) -0.0066(15)
C38 0.057(2) 0.0275(15) 0.0254(13) 0.0005(15) -0.0028(13) 0.0026(18)
C17 0.0270(16) 0.0366(17) 0.0317(16) 0.0083(13) 0.0066(13) -0.0034(13)
C21 0.0385(19) 0.046(2) 0.0335(17) 0.0122(16) 0.0030(14) 0.0013(16)
C2 0.0297(16) 0.0395(18) 0.0277(15) 0.0109(13) 0.0111(12) -0.0011(13)
C18 0.0324(15) 0.0360(18) 0.0264(13) -0.0029(14) 0.0056(11) -0.0038(15)
C27 0.0348(18) 0.0375(18) 0.0313(16) -0.0082(14) 0.0029(13) 0.0037(14)
C32 0.0366(18) 0.0259(16) 0.0329(16) -0.0021(13) -0.0026(13) 0.0066(13)
C44 0.051(2) 0.0347(18) 0.0382(18) 0.0071(14) 0.0190(16) 0.0085(16)
C10 0.0276(15) 0.0294(16) 0.0290(15) 0.0067(12) 0.0066(12) 0.0009(12)
C41 0.050(2) 0.042(2) 0.049(2) -0.0098(17) 0.0193(18) -0.0033(17)
C26 0.0352(18) 0.0287(16) 0.0440(18) -0.0095(14) 0.0026(14) -0.0012(14)
C43 0.118(5) 0.042(2) 0.061(3) 0.011(2) 0.040(3) 0.027(3)
C42 0.132(5) 0.036(2) 0.076(3) -0.011(2) 0.046(4) -0.010(3)

loop_
_atom_type_symbol
_atom_type_description
_atom_type_scat_dispersion_real
_atom_type_scat_dispersion_imag
_atom_type_scat_source
C C 0.0033 0.0016 'International Tables Vol C Tables 4.2.6.8 and 6.1.1.4'
H H 0.0000 0.0000 'International Tables Vol C Tables 4.2.6.8 and 6.1.1.4'
F F 0.0171 0.0103 'International Tables Vol C Tables 4.2.6.8 and 6.1.1.4'
N N 0.0061 0.0033 'International Tables Vol C Tables 4.2.6.8 and 6.1.1.4'
Ni Ni 0.3393 1.1124 'International Tables Vol C Tables 4.2.6.8 and 6.1.1.4'
O O 0.0106 0.0060 'International Tables Vol C Tables 4.2.6.8 and 6.1.1.4'
P P 0.1023 0.0942 'International Tables Vol C Tables 4.2.6.8 and 6.1.1.4'

loop_
_geom_angle_atom_site_label_1
_geom_angle_atom_site_label_2
_geom_angle_atom_site_label_3
_geom_angle
O1 Ni1 P1 98.75(7)
C1 Ni1 P1 158.59(9)
C1 Ni1 O1 102.65(11)
C29 P1 Ni1 116.27(10)
C29 P1 C35 100.56(14)
C23 P1 Ni1 111.35(10)
C23 P1 C29 105.24(13)
C23 P1 C35 106.46(14)
C35 P1 Ni1 115.75(9)
F4 P2 F1 88.78(14)
F3 P2 F4 90.70(13)
F3 P2 F1 88.59(14)
F3 P2 F5 179.55(18)
F3 P2 F2 89.40(14)
F5 P2 F4 89.35(13)
F5 P2 F1 90.96(17)
F5 P2 F2 90.53(14)
F6 P2 F4 89.97(16)
F6 P2 F3 90.21(14)
F6 P2 F1 178.25(19)
F6 P2 F5 90.24(17)
F6 P2 F2 91.7(2)
F2 P2 F4 178.4(2)
F2 P2 F1 89.59(19)
C1 N1 C5 118.8(2)
C1 N1 C2 125.5(2)
C5 N1 C2 115.7(2)
C14 N2 C4 115.8(2)
C1 N2 C14 120.9(2)
C1 N2 C4 122.9(2)
C44 O1 Ni1 123.9(2)
C44 O1 C41 109.2(3)
C41 O1 Ni1 122.2(2)
C15 C14 N2 118.9(3)
C19 C14 N2 119.8(3)
C19 C14 C15 121.1(3)
N1 C1 Ni1 117.0(2)
N2 C1 Ni1 125.4(2)
N2 C1 N1 117.6(2)
C30 C29 P1 124.2(2)
C34 C29 P1 116.8(2)
C34 C29 C30 118.9(3)
C14 C15 C20 120.9(3)
C16 C15 C14 118.3(3)
C16 C15 C20 120.9(3)
C6 C5 N1 119.7(3)
C10 C5 N1 119.2(3)
C10 C5 C6 121.0(3)
C29 C30 H30 120.1
C31 C30 C29 119.8(3)
C31 C30 H30 120.1
C34 C33 H33 119.9
C34 C33 C32 120.2(3)
C32 C33 H33 119.9
C23 C28 H28 119.9
C27 C28 H28 119.9
C27 C28 C23 120.3(3)
C28 C23 P1 117.9(2)
C24 C23 P1 123.1(2)
C24 C23 C28 118.6(3)
C15 C20 H20A 109.5
C15 C20 H20B 109.5
C15 C20 H20C 109.5
H20A C20 H20B 109.5
H20A C20 H20C 109.5
H20B C20 H20C 109.5
C35 C40 H40 119.8
C39 C40 H40 119.8
C39 C40 C35 120.3(3)
C14 C19 C22 121.8(3)
C14 C19 C18 118.1(3)
C18 C19 C22 120.1(3)
C5 C6 C11 121.1(3)
C7 C6 C5 118.7(3)
C7 C6 C11 120.2(3)
C40 C35 P1 122.0(2)
C40 C35 C36 119.3(2)
C36 C35 P1 118.6(2)
C29 C34 H34 119.5
C33 C34 C29 120.9(3)
C33 C34 H34 119.5
C23 C24 H24 119.6
C25 C24 C23 120.8(3)
C25 C24 H24 119.6
C40 C39 H39 119.9
C40 C39 C38 120.1(3)
C38 C39 H39 119.9
C8 C9 H9 119.0
C8 C9 C10 122.0(3)
C10 C9 H9 119.0
C9 C8 C7 118.3(3)
C9 C8 C12 120.9(3)
C7 C8 C12 120.8(3)
C35 C36 H36 120.0
C37 C36 C35 120.1(3)
C37 C36 H36 120.0
H13A C13 H13B 109.5
H13A C13 H13C 109.5
H13B C13 H13C 109.5
C10 C13 H13A 109.5
C10 C13 H13B 109.5
C10 C13 H13C 109.5
C36 C37 H37 120.0
C38 C37 C36 120.1(3)
C38 C37 H37 120.0
C6 C7 C8 121.6(3)
C6 C7 H7 119.2
C8 C7 H7 119.2
H3A C3 H3B 108.3
C4 C3 H3A 109.9
C4 C3 H3B 109.9
C4 C3 C2 108.8(3)
C2 C3 H3A 109.9
C2 C3 H3B 109.9
C24 C25 H25 120.0
C24 C25 C26 120.0(3)
C26 C25 H25 120.0
N2 C4 C3 109.0(2)
N2 C4 H4A 109.9
N2 C4 H4B 109.9
C3 C4 H4A 109.9
C3 C4 H4B 109.9
H4A C4 H4B 108.3
C30 C31 H31 119.6
C32 C31 C30 120.8(3)
C32 C31 H31 119.6
C15 C16 H16 118.8
C15 C16 C17 122.3(3)
C17 C16 H16 118.8
C19 C22 H22A 109.5
C19 C22 H22B 109.5
C19 C22 H22C 109.5
H22A C22 H22B 109.5
H22A C22 H22C 109.5
H22B C22 H22C 109.5
C8 C12 H12A 109.5
C8 C12 H12B 109.5
C8 C12 H12C 109.5
H12A C12 H12B 109.5
H12A C12 H12C 109.5
H12B C12 H12C 109.5
C6 C11 H11A 109.5
C6 C11 H11B 109.5
C6 C11 H11C 109.5
H11A C11 H11B 109.5
H11A C11 H11C 109.5
H11B C11 H11C 109.5
C39 C38 H38 119.9
C37 C38 C39 120.1(3)
C37 C38 H38 119.9
C16 C17 C21 121.4(3)
C18 C17 C16 118.1(3)
C18 C17 C21 120.6(3)
C17 C21 H21A 109.5
C17 C21 H21B 109.5
C17 C21 H21C 109.5
H21A C21 H21B 109.5
H21A C21 H21C 109.5
H21B C21 H21C 109.5
N1 C2 C3 109.2(3)
N1 C2 H2A 109.8
N1 C2 H2B 109.8
C3 C2 H2A 109.8
C3 C2 H2B 109.8
H2A C2 H2B 108.3
C19 C18 H18 119.0
C17 C18 C19 122.1(3)
C17 C18 H18 119.0
C28 C27 H27 119.7
C28 C27 C26 120.6(3)
C26 C27 H27 119.7
C33 C32 H32 120.3
C31 C32 C33 119.3(3)
C31 C32 H32 120.3
O1 C44 H44A 110.7
O1 C44 H44B 110.7
O1 C44 C43 105.0(3)
H44A C44 H44B 108.8
C43 C44 H44A 110.7
C43 C44 H44B 110.7
C5 C10 C13 120.9(3)
C9 C10 C5 118.4(3)
C9 C10 C13 120.7(3)
O1 C41 H41A 110.6
O1 C41 H41B 110.6
O1 C41 C42 105.5(3)
H41A C41 H41B 108.8
C42 C41 H41A 110.6
C42 C41 H41B 110.6
C25 C26 H26 120.2
C27 C26 C25 119.7(3)
C27 C26 H26 120.2
C44 C43 H43A 111.3
C44 C43 H43B 111.3
H43A C43 H43B 109.2
C42 C43 C44 102.5(4)
C42 C43 H43A 111.3
C42 C43 H43B 111.3
C41 C42 H42A 110.9
C41 C42 H42B 110.9
C43 C42 C41 104.5(4)
C43 C42 H42A 110.9
C43 C42 H42B 110.9
H42A C42 H42B 108.9

loop_
_geom_bond_atom_site_label_1
_geom_bond_atom_site_label_2
_geom_bond_distance
Ni1 P1 2.2190(7)
Ni1 O1 2.096(2)
Ni1 C1 1.968(3)
P1 C29 1.821(3)
P1 C23 1.818(3)
P1 C35 1.826(3)
P2 F4 1.596(2)
P2 F3 1.588(2)
P2 F1 1.610(3)
P2 F5 1.588(2)
P2 F6 1.581(3)
P2 F2 1.591(3)
N1 C1 1.340(4)
N1 C5 1.444(4)
N1 C2 1.478(4)
N2 C14 1.439(3)
N2 C1 1.340(4)
N2 C4 1.487(4)
O1 C44 1.440(4)
O1 C41 1.453(5)
C14 C15 1.402(5)
C14 C19 1.399(4)
C29 C30 1.393(4)
C29 C34 1.388(4)
C15 C20 1.507(4)
C15 C16 1.387(4)
C5 C6 1.400(4)
C5 C10 1.393(4)
C30 H30 0.9500
C30 C31 1.390(5)
C33 H33 0.9500
C33 C34 1.381(5)
C33 C32 1.383(5)
C28 H28 0.9500
C28 C23 1.406(4)
C28 C27 1.383(5)
C23 C24 1.393(4)
C20 H20A 0.9800
C20 H20B 0.9800
C20 H20C 0.9800
C40 H40 0.9500
C40 C35 1.391(4)
C40 C39 1.382(4)
C19 C22 1.509(5)
C19 C18 1.399(4)
C6 C7 1.382(5)
C6 C11 1.514(5)
C35 C36 1.400(4)
C34 H34 0.9500
C24 H24 0.9500
C24 C25 1.389(5)
C39 H39 0.9500
C39 C38 1.390(5)
C9 H9 0.9500
C9 C8 1.386(5)
C9 C10 1.388(4)
C8 C7 1.392(5)
C8 C12 1.512(5)
C36 H36 0.9500
C36 C37 1.391(4)
C13 H13A 0.9800
C13 H13B 0.9800
C13 H13C 0.9800
C13 C10 1.509(5)
C37 H37 0.9500
C37 C38 1.379(5)
C7 H7 0.9500
C3 H3A 0.9900
C3 H3B 0.9900
C3 C4 1.507(4)
C3 C2 1.508(5)
C25 H25 0.9500
C25 C26 1.390(5)
C4 H4A 0.9900
C4 H4B 0.9900
C31 H31 0.9500
C31 C32 1.381(5)
C16 H16 0.9500
C16 C17 1.389(5)
C22 H22A 0.9800
C22 H22B 0.9800
C22 H22C 0.9800
C12 H12A 0.9800
C12 H12B 0.9800
C12 H12C 0.9800
C11 H11A 0.9800
C11 H11B 0.9800
C11 H11C 0.9800
C38 H38 0.9500
C17 C21 1.511(4)
C17 C18 1.386(5)
C21 H21A 0.9800
C21 H21B 0.9800
C21 H21C 0.9800
C2 H2A 0.9900
C2 H2B 0.9900
C18 H18 0.9500
C27 H27 0.9500
C27 C26 1.384(5)
C32 H32 0.9500
C44 H44A 0.9900
C44 H44B 0.9900
C44 C43 1.505(6)
C41 H41A 0.9900
C41 H41B 0.9900
C41 C42 1.520(7)
C26 H26 0.9500
C43 H43A 0.9900
C43 H43B 0.9900
C43 C42 1.489(8)
C42 H42A 0.9900
C42 H42B 0.9900

loop_
_geom_torsion_atom_site_label_1
_geom_torsion_atom_site_label_2
_geom_torsion_atom_site_label_3
_geom_torsion_atom_site_label_4
_geom_torsion
Ni1 P1 C29 C30 -137.9(2)
Ni1 P1 C29 C34 44.8(3)
Ni1 P1 C23 C28 65.0(2)
Ni1 P1 C23 C24 -107.4(3)
Ni1 P1 C35 C40 -174.7(2)
Ni1 P1 C35 C36 1.8(3)
Ni1 O1 C44 C43 -179.4(3)
Ni1 O1 C41 C42 158.4(3)
P1 C29 C30 C31 -177.4(3)
P1 C29 C34 C33 177.6(2)
P1 C23 C24 C25 172.1(3)
P1 C35 C36 C37 -177.5(3)
N1 C5 C6 C7 177.2(3)
N1 C5 C6 C11 -4.6(4)
N1 C5 C10 C9 -175.5(3)
N1 C5 C10 C13 6.4(4)
N2 C14 C15 C20 7.3(4)
N2 C14 C15 C16 -172.9(3)
N2 C14 C19 C22 -3.7(4)
N2 C14 C19 C18 174.4(3)
O1 C44 C43 C42 35.5(5)
O1 C41 C42 C43 20.5(5)
C14 N2 C1 Ni1 7.4(4)
C14 N2 C1 N1 -173.2(3)
C14 N2 C4 C3 -155.0(3)
C14 C15 C16 C17 -1.9(5)
C14 C19 C18 C17 -1.4(5)
C1 N1 C5 C6 88.5(3)
C1 N1 C5 C10 -95.6(3)
C1 N1 C2 C3 -22.1(4)
C1 N2 C14 C15 -111.5(3)
C1 N2 C14 C19 72.9(4)
C1 N2 C4 C3 32.7(4)
C29 P1 C23 C28 -61.9(3)
C29 P1 C23 C24 125.8(3)
C29 P1 C35 C40 -48.5(3)
C29 P1 C35 C36 127.9(3)
C29 C30 C31 C32 -0.3(5)
C15 C14 C19 C22 -179.2(3)
C15 C14 C19 C18 -1.1(4)
C15 C16 C17 C21 178.3(3)
C15 C16 C17 C18 -0.5(5)
C5 N1 C1 Ni1 -7.8(3)
C5 N1 C1 N2 172.8(3)
C5 N1 C2 C3 160.5(3)
C5 C6 C7 C8 -2.1(5)
C30 C29 C34 C33 0.1(5)
C30 C31 C32 C33 0.6(5)
C28 C23 C24 C25 -0.2(5)
C28 C27 C26 C25 -1.0(5)
C23 P1 C29 C30 -14.2(3)
C23 P1 C29 C34 168.5(2)
C23 P1 C35 C40 61.0(3)
C23 P1 C35 C36 -122.6(3)
C23 C28 C27 C26 1.0(5)
C23 C24 C25 C26 0.2(6)
C20 C15 C16 C17 177.9(3)
C40 C35 C36 C37 -1.0(5)
C40 C39 C38 C37 0.2(6)
C19 C14 C15 C20 -177.1(3)
C19 C14 C15 C16 2.7(4)
C6 C5 C10 C9 0.4(4)
C6 C5 C10 C13 -177.7(3)
C35 P1 C29 C30 96.3(3)
C35 P1 C29 C34 -81.0(3)
C35 P1 C23 C28 -168.0(2)
C35 P1 C23 C24 19.6(3)
C35 C40 C39 C38 -0.3(6)
C35 C36 C37 C38 0.9(5)
C34 C29 C30 C31 -0.1(5)
C34 C33 C32 C31 -0.6(5)
C24 C25 C26 C27 0.4(6)
C39 C40 C35 P1 177.1(3)
C39 C40 C35 C36 0.7(5)
C9 C8 C7 C6 1.1(5)
C8 C9 C10 C5 -1.4(4)
C8 C9 C10 C13 176.7(3)
C36 C37 C38 C39 -0.5(6)
C4 N2 C14 C15 76.0(4)
C4 N2 C14 C19 -99.7(3)
C4 N2 C1 Ni1 179.4(2)
C4 N2 C1 N1 -1.2(4)
C4 C3 C2 N1 51.7(4)
C16 C17 C18 C19 2.1(5)
C22 C19 C18 C17 176.8(3)
C12 C8 C7 C6 179.7(3)
C11 C6 C7 C8 179.6(3)
C21 C17 C18 C19 -176.6(3)
C2 N1 C1 Ni1 175.0(2)
C2 N1 C1 N2 -4.5(4)
C2 N1 C5 C6 -94.0(3)
C2 N1 C5 C10 82.0(3)
C2 C3 C4 N2 -56.9(4)
C27 C28 C23 P1 -173.1(3)
C27 C28 C23 C24 -0.4(5)
C32 C33 C34 C29 0.2(5)
C44 O1 C41 C42 1.9(4)
C44 C43 C42 C41 -33.9(5)
C10 C5 C6 C7 1.3(4)
C10 C5 C6 C11 179.6(3)
C10 C9 C8 C7 0.7(5)
C10 C9 C8 C12 -177.8(3)
C41 O1 C44 C43 -23.4(4)

loop_
_twin_individual_id
_twin_individual_mass_fraction_refined
1 0.898(11)
2 0.102(11)
